data_2225190
loop_
_publ_author_name
'Chen, Hui-Li'
'Ma, Qi'
'Wang, Qing-Ming'

_publ_contact_author
;
 Dr Hui-Li Chen
Institute of Molecular Science,
Shanxi University,
Taiyuan, Shanxi 030006,
People's Republic of China
;
_publ_section_title
;Bis{2-[1-(8-hydroxy-2-quinolylmethyl)-1<i>H</i>-benzimidazol-2-yl]quinolin-8-ol}
 toluene solvate
;
_journal_coeditor_code BV2138
_journal_issue 3
_journal_name_full 'Acta Crystallographica Section E'
_journal_page_first o671
_journal_page_last o672
_journal_paper_doi 10.1107/S1600536810004794
_journal_volume 66
_journal_year 2010
_chemical_formula_iupac '2C26 H18 N4 O2, C7 H8'
_chemical_formula_moiety '2(C26 H18 N4 O2), C7 H8'
_chemical_formula_sum 'C29.5 H22 N4 O2'
_chemical_formula_weight 464.51
_chemical_name_systematic
;
Bis{2-[1-(8-hydroxy-2-quinolylmethyl)-1<i>H</i>-benzimidazol-2-yl]quinolin-
8-ol} toluene solvate
;
_space_group_IT_number 2
_symmetry_cell_setting triclinic
_symmetry_space_group_name_Hall '-P 1'
_symmetry_space_group_name_H-M 'P -1'
_atom_sites_solution_hydrogens geom
_atom_sites_solution_primary direct
_atom_sites_solution_secondary difmap
_audit_creation_method SHELXL-97
_cell_angle_alpha 112.979(10)
_cell_angle_beta 90.881(11)
_cell_angle_gamma 100.966(11)
_cell_formula_units_Z 2
_cell_length_a 8.014(7)
_cell_length_b 12.669(11)
_cell_length_c 12.727(11)
_cell_measurement_reflns_used 2466
_cell_measurement_temperature 295(2)
_cell_measurement_theta_max 25.913
_cell_measurement_theta_min 3.033
_cell_volume 1162.1(18)
_computing_cell_refinement 'SAINT (Bruker, 2000)'
_computing_data_collection 'SMART (Bruker, 2000)'
_computing_data_reduction 'SAINT (Bruker, 2000)'
_computing_molecular_graphics 'SHELXTL/PC (Sheldrick, 2008)'
_computing_publication_material 'SHELXTL/PC (Sheldrick, 2008)'
_computing_structure_refinement 'SHELXL97 (Sheldrick, 2008)'
_computing_structure_solution 'SHELXS97 (Sheldrick, 2008)'
_diffrn_ambient_temperature 295(2)
_diffrn_measured_fraction_theta_full 0.990
_diffrn_measured_fraction_theta_max 0.990
_diffrn_measurement_device_type 'Bruker SMART CCD area-detector'
_diffrn_measurement_method 'phi and omega scans'
_diffrn_radiation_monochromator graphite
_diffrn_radiation_source 'fine-focus sealed tube'
_diffrn_radiation_type MoK\a
_diffrn_radiation_wavelength 0.71073
_diffrn_reflns_av_R_equivalents 0.0235
_diffrn_reflns_av_sigmaI/netI 0.0393
_diffrn_reflns_limit_h_max 7
_diffrn_reflns_limit_h_min -9
_diffrn_reflns_limit_k_max 14
_diffrn_reflns_limit_k_min -15
_diffrn_reflns_limit_l_max 15
_diffrn_reflns_limit_l_min -12
_diffrn_reflns_number 6333
_diffrn_reflns_theta_full 25.05
_diffrn_reflns_theta_max 25.05
_diffrn_reflns_theta_min 1.75
_exptl_absorpt_coefficient_mu 0.085
_exptl_absorpt_correction_T_max 0.9873
_exptl_absorpt_correction_T_min 0.9748
_exptl_absorpt_correction_type multi-scan
_exptl_absorpt_process_details '(SADABS; Sheldrick, 2001)'
_exptl_crystal_colour yellow
_exptl_crystal_density_diffrn 1.327
_exptl_crystal_density_method 'not measured'
_exptl_crystal_description block
_exptl_crystal_F_000 486
_exptl_crystal_size_max 0.30
_exptl_crystal_size_mid 0.20
_exptl_crystal_size_min 0.15
_refine_diff_density_max 0.396
_refine_diff_density_min -0.323
_refine_ls_extinction_coef 0.033(4)
_refine_ls_extinction_expression Fc^*^=kFc[1+0.001xFc^2^\l^3^/sin(2\q)]^-1/4^
_refine_ls_extinction_method SHELXL
_refine_ls_goodness_of_fit_ref 1.025
_refine_ls_hydrogen_treatment constr
_refine_ls_matrix_type full
_refine_ls_number_parameters 329
_refine_ls_number_reflns 4077
_refine_ls_number_restraints 2
_refine_ls_restrained_S_all 1.027
_refine_ls_R_factor_all 0.0674
_refine_ls_R_factor_gt 0.0506
_refine_ls_shift/su_max 0.000
_refine_ls_shift/su_mean 0.000
_refine_ls_structure_factor_coef Fsqd
_refine_ls_weighting_details 'calc w=1/[\s^2^(Fo^2^)+(0.0768P)^2^+0.2872P] where P=(Fo^2^+2Fc^2^)/3'
_refine_ls_weighting_scheme calc
_refine_ls_wR_factor_gt 0.1386
_refine_ls_wR_factor_ref 0.1558
_reflns_number_gt 3049
_reflns_number_total 4077
_reflns_threshold_expression I>2\s(I)
_cod_data_source_file bv2138.cif
_cod_data_source_block I
_cod_original_cell_volume 1162.1(17)
_cod_database_code 2225190
_cod_database_fobs_code 2225190

loop_
_symmetry_equiv_pos_as_xyz
'x, y, z'
'-x, -y, -z'

loop_
_atom_site_type_symbol
_atom_site_label
_atom_site_fract_x
_atom_site_fract_y
_atom_site_fract_z
_atom_site_U_iso_or_equiv
_atom_site_adp_type
_atom_site_calc_flag
_atom_site_refinement_flags
_atom_site_occupancy
_atom_site_disorder_assembly
_atom_site_disorder_group
C C1 0.5707(3) 0.12196(18) -0.05782(17) 0.0455(5) Uani d . 1 . .
C C2 0.7346(3) 0.0952(2) -0.0469(2) 0.0535(6) Uani d . 1 . .
C C3 0.7601(3) -0.0148(2) -0.1092(2) 0.0624(6) Uani d . 1 . .
H H3 0.8668 -0.0316 -0.1027 0.075 Uiso calc R 1 . .
C C4 0.6260(4) -0.1028(2) -0.1830(2) 0.0676(7) Uani d . 1 . .
H H4 0.6453 -0.1773 -0.2248 0.081 Uiso calc R 1 . .
C C5 0.4679(3) -0.0808(2) -0.1944(2) 0.0633(6) Uani d . 1 . .
H H5 0.3807 -0.1402 -0.2435 0.076 Uiso calc R 1 . .
C C6 0.4366(3) 0.03220(19) -0.13169(18) 0.0509(5) Uani d . 1 . .
C C7 0.2767(3) 0.0626(2) -0.13557(19) 0.0556(6) Uani d . 1 . .
H H7 0.1833 0.0059 -0.1805 0.067 Uiso calc R 1 . .
C C8 0.2582(3) 0.17396(19) -0.07426(19) 0.0524(6) Uani d . 1 . .
H H8 0.1532 0.1942 -0.0774 0.063 Uiso calc R 1 . .
C C9 0.4018(2) 0.25868(18) -0.00545(17) 0.0434(5) Uani d . 1 . .
C C10 0.3807(2) 0.37994(17) 0.05742(16) 0.0421(5) Uani d . 1 . .
C C11 0.2623(3) 0.52959(18) 0.12008(18) 0.0462(5) Uani d . 1 . .
C C12 0.1518(3) 0.6075(2) 0.1430(2) 0.0554(6) Uani d . 1 . .
H H12 0.0394 0.5825 0.1100 0.066 Uiso calc R 1 . .
C C13 0.2159(3) 0.7227(2) 0.2162(2) 0.0625(6) Uani d . 1 . .
H H13 0.1452 0.7763 0.2325 0.075 Uiso calc R 1 . .
C C14 0.3845(3) 0.7607(2) 0.2665(2) 0.0652(7) Uani d . 1 . .
H H14 0.4228 0.8390 0.3160 0.078 Uiso calc R 1 . .
C C15 0.4960(3) 0.6855(2) 0.2448(2) 0.0569(6) Uani d . 1 . .
H H15 0.6081 0.7112 0.2783 0.068 Uiso calc R 1 . .
C C16 0.4318(2) 0.56921(18) 0.16998(17) 0.0441(5) Uani d . 1 . .
C C17 0.6860(2) 0.47670(18) 0.15656(18) 0.0437(5) Uani d . 1 . .
H H17A 0.7497 0.5569 0.1811 0.052 Uiso calc R 1 . .
H H17B 0.7314 0.4293 0.0878 0.052 Uiso calc R 1 . .
C C18 0.7154(2) 0.43377(16) 0.24939(16) 0.0411(5) Uani d . 1 . .
C C19 0.5972(3) 0.43317(19) 0.33017(18) 0.0511(5) Uani d . 1 . .
H H19 0.4935 0.4545 0.3249 0.061 Uiso calc R 1 . .
C C20 0.6374(3) 0.4007(2) 0.41619(19) 0.0557(6) Uani d . 1 . .
H H20 0.5605 0.4004 0.4701 0.067 Uiso calc R 1 . .
C C21 0.7938(3) 0.36783(18) 0.42466(17) 0.0481(5) Uani d . 1 . .
C C22 0.8471(3) 0.3341(2) 0.5118(2) 0.0632(6) Uani d . 1 . .
H H22 0.7776 0.3338 0.5695 0.076 Uiso calc R 1 . .
C C23 1.0006(4) 0.3022(2) 0.5104(2) 0.0702(7) Uani d . 1 . .
H H23 1.0346 0.2799 0.5675 0.084 Uiso calc R 1 . .
C C24 1.1081(3) 0.3024(2) 0.4245(2) 0.0680(7) Uani d . 1 . .
H H24 1.2123 0.2804 0.4252 0.082 Uiso calc R 1 . .
C C25 1.0602(3) 0.3348(2) 0.3397(2) 0.0556(6) Uani d . 1 . .
C C26 0.9023(2) 0.36878(17) 0.33817(17) 0.0440(5) Uani d . 1 . .
C C27 0.6666(8) 0.9326(7) 0.5448(6) 0.109(2) Uani d PD 0.50 . .
H H27A 0.6352 0.8484 0.5116 0.163 Uiso calc PR 0.50 . .
H H27B 0.5904 0.9635 0.5112 0.163 Uiso calc PR 0.50 . .
H H27C 0.6590 0.9610 0.6260 0.163 Uiso calc PR 0.50 . .
C C28 0.8398(8) 0.9701(3) 0.5231(4) 0.1311(17) Uani d D 1 . .
C C29 0.8662(8) 0.9652(4) 0.4163(4) 0.151(2) Uani d D 1 . .
H H29 0.7753 0.9409 0.3601 0.181 Uiso calc R 1 . .
C C30 1.0280(8) 0.9965(4) 0.3939(4) 0.141(2) Uani d D 1 . .
H H30 1.0493 0.9953 0.3219 0.169 Uiso calc R 1 . .
N N1 0.5530(2) 0.23373(15) 0.00443(14) 0.0448(4) Uani d . 1 . .
N N2 0.2332(2) 0.41096(15) 0.05066(15) 0.0486(5) Uani d . 1 . .
N N3 0.5069(2) 0.47278(14) 0.12805(14) 0.0426(4) Uani d . 1 . .
N N4 0.8615(2) 0.40046(14) 0.25095(14) 0.0437(4) Uani d . 1 . .
O O1 0.8628(2) 0.17832(16) 0.02683(16) 0.0740(5) Uani d . 1 . .
H H1 0.8293 0.2394 0.0589 0.111 Uiso calc R 1 . .
O O2 1.1662(2) 0.3371(2) 0.25782(18) 0.0811(6) Uani d . 1 . .
H H2 1.1174 0.3512 0.2093 0.122 Uiso calc R 1 . .

loop_
_atom_site_aniso_label
_atom_site_aniso_U_11
_atom_site_aniso_U_22
_atom_site_aniso_U_33
_atom_site_aniso_U_12
_atom_site_aniso_U_13
_atom_site_aniso_U_23
C1 0.0529(12) 0.0487(12) 0.0422(12) 0.0166(9) 0.0120(9) 0.0232(10)
C2 0.0539(13) 0.0595(14) 0.0556(14) 0.0219(11) 0.0143(10) 0.0271(11)
C3 0.0682(16) 0.0667(16) 0.0672(16) 0.0343(13) 0.0272(12) 0.0325(13)
C4 0.091(2) 0.0566(15) 0.0625(16) 0.0302(14) 0.0287(14) 0.0244(12)
C5 0.0789(17) 0.0514(14) 0.0552(14) 0.0112(12) 0.0127(12) 0.0176(11)
C6 0.0610(14) 0.0511(13) 0.0430(12) 0.0117(10) 0.0097(10) 0.0214(10)
C7 0.0552(13) 0.0541(14) 0.0526(13) 0.0027(10) -0.0015(10) 0.0204(11)
C8 0.0441(12) 0.0589(14) 0.0560(13) 0.0092(10) -0.0010(10) 0.0260(11)
C9 0.0438(11) 0.0506(12) 0.0424(11) 0.0128(9) 0.0048(8) 0.0243(9)
C10 0.0395(11) 0.0515(12) 0.0420(11) 0.0120(9) 0.0034(8) 0.0249(9)
C11 0.0455(11) 0.0545(13) 0.0492(12) 0.0162(9) 0.0099(9) 0.0291(10)
C12 0.0471(12) 0.0673(15) 0.0682(15) 0.0250(11) 0.0153(10) 0.0383(13)
C13 0.0691(16) 0.0657(16) 0.0717(16) 0.0334(13) 0.0234(12) 0.0382(13)
C14 0.0793(17) 0.0525(14) 0.0670(16) 0.0222(12) 0.0132(13) 0.0236(12)
C15 0.0582(14) 0.0547(14) 0.0584(14) 0.0136(11) 0.0034(11) 0.0227(11)
C16 0.0465(11) 0.0502(12) 0.0455(12) 0.0166(9) 0.0089(9) 0.0267(10)
C17 0.0359(10) 0.0505(12) 0.0486(12) 0.0099(8) 0.0023(8) 0.0236(9)
C18 0.0375(10) 0.0424(11) 0.0410(11) 0.0084(8) 0.0008(8) 0.0142(9)
C19 0.0423(11) 0.0665(14) 0.0477(13) 0.0199(10) 0.0052(9) 0.0225(11)
C20 0.0548(13) 0.0716(15) 0.0456(13) 0.0202(11) 0.0140(10) 0.0254(11)
C21 0.0557(13) 0.0482(12) 0.0412(12) 0.0143(10) 0.0029(9) 0.0173(9)
C22 0.0791(17) 0.0717(16) 0.0489(14) 0.0247(13) 0.0084(12) 0.0309(12)
C23 0.0856(19) 0.0767(17) 0.0633(16) 0.0304(14) -0.0019(13) 0.0381(14)
C24 0.0625(15) 0.0780(17) 0.0804(18) 0.0291(13) 0.0023(13) 0.0431(14)
C25 0.0489(13) 0.0634(14) 0.0669(15) 0.0196(11) 0.0063(11) 0.0357(12)
C26 0.0437(11) 0.0418(11) 0.0466(12) 0.0084(9) -0.0012(9) 0.0184(9)
C27 0.126(6) 0.111(6) 0.093(5) 0.052(5) 0.008(5) 0.033(4)
C28 0.243(5) 0.064(2) 0.083(3) 0.045(3) -0.029(3) 0.0222(18)
C29 0.262(7) 0.096(3) 0.094(3) 0.027(4) -0.041(4) 0.044(2)
C30 0.268(7) 0.085(3) 0.069(3) 0.036(4) -0.027(4) 0.031(2)
N1 0.0448(10) 0.0504(10) 0.0444(10) 0.0156(8) 0.0062(7) 0.0220(8)
N2 0.0403(9) 0.0540(11) 0.0579(11) 0.0146(8) 0.0035(8) 0.0270(9)
N3 0.0383(9) 0.0491(10) 0.0464(10) 0.0136(7) 0.0035(7) 0.0237(8)
N4 0.0381(9) 0.0495(10) 0.0473(10) 0.0131(7) 0.0031(7) 0.0217(8)
O1 0.0539(10) 0.0736(12) 0.0870(13) 0.0276(9) 0.0027(9) 0.0180(10)
O2 0.0540(10) 0.1300(17) 0.1009(15) 0.0461(11) 0.0256(10) 0.0773(13)

loop_
_atom_type_symbol
_atom_type_description
_atom_type_scat_dispersion_real
_atom_type_scat_dispersion_imag
_atom_type_scat_source
C C 0.0033 0.0016 'International Tables Vol C Tables 4.2.6.8 and 6.1.1.4'
H H 0.0000 0.0000 'International Tables Vol C Tables 4.2.6.8 and 6.1.1.4'
N N 0.0061 0.0033 'International Tables Vol C Tables 4.2.6.8 and 6.1.1.4'
O O 0.0106 0.0060 'International Tables Vol C Tables 4.2.6.8 and 6.1.1.4'

loop_
_geom_angle_atom_site_label_1
_geom_angle_atom_site_label_2
_geom_angle_atom_site_label_3
_geom_angle_site_symmetry_1
_geom_angle_site_symmetry_3
_geom_angle
_geom_angle_publ_flag
N1 C1 C6 . . 123.4(2) ?
N1 C1 C2 . . 117.63(19) ?
C6 C1 C2 . . 119.0(2) ?
O1 C2 C3 . . 120.0(2) ?
O1 C2 C1 . . 120.0(2) ?
C3 C2 C1 . . 120.0(2) ?
C2 C3 C4 . . 120.4(2) ?
C2 C3 H3 . . 119.8 ?
C4 C3 H3 . . 119.8 ?
C5 C4 C3 . . 121.2(2) ?
C5 C4 H4 . . 119.4 ?
C3 C4 H4 . . 119.4 ?
C4 C5 C6 . . 120.1(2) ?
C4 C5 H5 . . 119.9 ?
C6 C5 H5 . . 119.9 ?
C7 C6 C5 . . 124.3(2) ?
C7 C6 C1 . . 116.4(2) ?
C5 C6 C1 . . 119.3(2) ?
C8 C7 C6 . . 120.6(2) ?
C8 C7 H7 . . 119.7 ?
C6 C7 H7 . . 119.7 ?
C7 C8 C9 . . 118.8(2) ?
C7 C8 H8 . . 120.6 ?
C9 C8 H8 . . 120.6 ?
N1 C9 C8 . . 123.0(2) ?
N1 C9 C10 . . 118.97(18) ?
C8 C9 C10 . . 117.98(18) ?
N2 C10 N3 . . 112.54(18) y
N2 C10 C9 . . 122.02(18) ?
N3 C10 C9 . . 125.44(17) ?
N2 C11 C12 . . 129.9(2) ?
N2 C11 C16 . . 109.73(17) ?
C12 C11 C16 . . 120.4(2) ?
C13 C12 C11 . . 117.5(2) ?
C13 C12 H12 . . 121.2 ?
C11 C12 H12 . . 121.2 ?
C12 C13 C14 . . 121.5(2) ?
C12 C13 H13 . . 119.2 ?
C14 C13 H13 . . 119.2 ?
C15 C14 C13 . . 121.9(2) ?
C15 C14 H14 . . 119.0 ?
C13 C14 H14 . . 119.0 ?
C14 C15 C16 . . 116.6(2) ?
C14 C15 H15 . . 121.7 ?
C16 C15 H15 . . 121.7 ?
N3 C16 C15 . . 132.0(2) ?
N3 C16 C11 . . 106.02(18) ?
C15 C16 C11 . . 122.00(19) ?
N3 C17 C18 . . 114.36(16) ?
N3 C17 H17A . . 108.7 ?
C18 C17 H17A . . 108.7 ?
N3 C17 H17B . . 108.7 ?
C18 C17 H17B . . 108.7 ?
H17A C17 H17B . . 107.6 ?
N4 C18 C19 . . 122.82(19) ?
N4 C18 C17 . . 115.06(17) ?
C19 C18 C17 . . 122.09(18) ?
C20 C19 C18 . . 118.8(2) ?
C20 C19 H19 . . 120.6 ?
C18 C19 H19 . . 120.6 ?
C19 C20 C21 . . 121.0(2) ?
C19 C20 H20 . . 119.5 ?
C21 C20 H20 . . 119.5 ?
C20 C21 C26 . . 115.94(19) ?
C20 C21 C22 . . 124.9(2) ?
C26 C21 C22 . . 119.2(2) ?
C23 C22 C21 . . 119.8(2) ?
C23 C22 H22 . . 120.1 ?
C21 C22 H22 . . 120.1 ?
C22 C23 C24 . . 121.2(2) ?
C22 C23 H23 . . 119.4 ?
C24 C23 H23 . . 119.4 ?
C25 C24 C23 . . 120.2(2) ?
C25 C24 H24 . . 119.9 ?
C23 C24 H24 . . 119.9 ?
O2 C25 C24 . . 120.1(2) ?
O2 C25 C26 . . 119.5(2) ?
C24 C25 C26 . . 120.3(2) ?
N4 C26 C25 . . 117.61(19) ?
N4 C26 C21 . . 123.14(19) ?
C25 C26 C21 . . 119.2(2) ?
C28 C27 H27A . . 109.5 ?
C28 C27 H27B . . 109.5 ?
H27A C27 H27B . . 109.5 ?
C28 C27 H27C . . 109.5 ?
H27A C27 H27C . . 109.5 ?
H27B C27 H27C . . 109.5 ?
C29 C28 C30 . 2_776 121.6(5) ?
C29 C28 C27 . . 117.7(6) ?
C30 C28 C27 2_776 . 120.6(6) ?
C30 C29 C28 . . 118.3(5) ?
C30 C29 H29 . . 120.9 ?
C28 C29 H29 . . 120.9 ?
C29 C30 C28 . 2_776 120.1(5) ?
C29 C30 H30 . . 120.0 ?
C28 C30 H30 2_776 . 120.0 ?
C9 N1 C1 . . 117.77(18) y
C10 N2 C11 . . 105.48(17) y
C10 N3 C16 . . 106.21(16) y
C10 N3 C17 . . 129.92(17) y
C16 N3 C17 . . 123.86(16) y
C18 N4 C26 . . 118.16(17) y
C2 O1 H1 . . 109.5 ?
C25 O2 H2 . . 109.5 ?

loop_
_geom_bond_atom_site_label_1
_geom_bond_atom_site_label_2
_geom_bond_site_symmetry_2
_geom_bond_distance
_geom_bond_publ_flag
C1 N1 . 1.363(3) ?
C1 C6 . 1.415(3) ?
C1 C2 . 1.435(3) ?
C2 O1 . 1.354(3) ?
C2 C3 . 1.365(3) ?
C3 C4 . 1.406(4) ?
C3 H3 . 0.9300 ?
C4 C5 . 1.365(4) ?
C4 H4 . 0.9300 ?
C5 C6 . 1.414(3) ?
C5 H5 . 0.9300 ?
C6 C7 . 1.411(3) ?
C7 C8 . 1.358(3) ?
C7 H7 . 0.9300 ?
C8 C9 . 1.418(3) ?
C8 H8 . 0.9300 ?
C9 N1 . 1.325(3) ?
C9 C10 . 1.474(3) y
C10 N2 . 1.327(3) y
C10 N3 . 1.381(3) y
C11 N2 . 1.385(3) ?
C11 C12 . 1.400(3) ?
C11 C16 . 1.402(3) ?
C12 C13 . 1.378(4) ?
C12 H12 . 0.9300 ?
C13 C14 . 1.398(4) ?
C13 H13 . 0.9300 ?
C14 C15 . 1.381(3) ?
C14 H14 . 0.9300 ?
C15 C16 . 1.394(3) ?
C15 H15 . 0.9300 ?
C16 N3 . 1.385(3) y
C17 N3 . 1.462(3) y
C17 C18 . 1.513(3) y
C17 H17A . 0.9700 ?
C17 H17B . 0.9700 ?
C18 N4 . 1.320(3) ?
C18 C19 . 1.410(3) ?
C19 C20 . 1.365(3) ?
C19 H19 . 0.9300 ?
C20 C21 . 1.409(3) ?
C20 H20 . 0.9300 ?
C21 C26 . 1.416(3) ?
C21 C22 . 1.421(3) ?
C22 C23 . 1.365(4) ?
C22 H22 . 0.9300 ?
C23 C24 . 1.403(4) ?
C23 H23 . 0.9300 ?
C24 C25 . 1.369(3) ?
C24 H24 . 0.9300 ?
C25 O2 . 1.361(3) ?
C25 C26 . 1.414(3) ?
C26 N4 . 1.374(3) ?
C27 C28 . 1.4463(15) ?
C27 H27A . 0.9600 ?
C27 H27B . 0.9600 ?
C27 H27C . 0.9600 ?
C28 C29 . 1.358(6) ?
C28 C30 2_776 1.365(6) ?
C29 C30 . 1.351(9) ?
C29 H29 . 0.9300 ?
C30 C28 2_776 1.365(6) ?
C30 H30 . 0.9300 ?
O1 H1 . 0.8200 ?
O2 H2 . 0.8200 ?

loop_
_geom_hbond_atom_site_label_D
_geom_hbond_atom_site_label_H
_geom_hbond_atom_site_label_A
_geom_hbond_site_symmetry_A
_geom_hbond_distance_DH
_geom_hbond_distance_HA
_geom_hbond_distance_DA
_geom_hbond_angle_DHA
_geom_hbond_publ_flag
O1 H1 N1 . 0.82 2.29 2.745(3) 115.6 y
O1 H1 N4 . 0.82 2.47 3.131(3) 138.6 y
O2 H2 N4 . 0.82 2.27 2.722(3) 115.5 y
O2 H2 N2 1_655 0.82 2.55 3.145(3) 130.8 y

loop_
_geom_torsion_atom_site_label_1
_geom_torsion_atom_site_label_2
_geom_torsion_atom_site_label_3
_geom_torsion_atom_site_label_4
_geom_torsion_site_symmetry_1
_geom_torsion_site_symmetry_2
_geom_torsion_site_symmetry_3
_geom_torsion_site_symmetry_4
_geom_torsion
_geom_torsion_publ_flag
N1 C1 C2 O1 . . . . 2.7(3) ?
C6 C1 C2 O1 . . . . -177.24(19) ?
N1 C1 C2 C3 . . . . -178.68(19) ?
C6 C1 C2 C3 . . . . 1.4(3) ?
O1 C2 C3 C4 . . . . 177.8(2) ?
C1 C2 C3 C4 . . . . -0.8(3) ?
C2 C3 C4 C5 . . . . 0.0(4) ?
C3 C4 C5 C6 . . . . 0.2(4) ?
C4 C5 C6 C7 . . . . -178.4(2) ?
C4 C5 C6 C1 . . . . 0.4(3) ?
N1 C1 C6 C7 . . . . -2.3(3) ?
C2 C1 C6 C7 . . . . 177.70(19) ?
N1 C1 C6 C5 . . . . 178.91(19) ?
C2 C1 C6 C5 . . . . -1.1(3) ?
C5 C6 C7 C8 . . . . -178.7(2) ?
C1 C6 C7 C8 . . . . 2.5(3) ?
C6 C7 C8 C9 . . . . -0.7(3) ?
C7 C8 C9 N1 . . . . -1.8(3) ?
C7 C8 C9 C10 . . . . 178.01(19) ?
N1 C9 C10 N2 . . . . 179.53(18) ?
C8 C9 C10 N2 . . . . -0.3(3) ?
N1 C9 C10 N3 . . . . -0.2(3) ?
C8 C9 C10 N3 . . . . 179.92(18) ?
N2 C11 C12 C13 . . . . -179.8(2) ?
C16 C11 C12 C13 . . . . -0.5(3) ?
C11 C12 C13 C14 . . . . -0.3(3) ?
C12 C13 C14 C15 . . . . 0.6(4) ?
C13 C14 C15 C16 . . . . -0.1(4) ?
C14 C15 C16 N3 . . . . 178.5(2) ?
C14 C15 C16 C11 . . . . -0.8(3) ?
N2 C11 C16 N3 . . . . 1.0(2) ?
C12 C11 C16 N3 . . . . -178.36(18) ?
N2 C11 C16 C15 . . . . -179.55(19) ?
C12 C11 C16 C15 . . . . 1.1(3) ?
N3 C17 C18 N4 . . . . 158.92(17) ?
N3 C17 C18 C19 . . . . -23.0(3) ?
N4 C18 C19 C20 . . . . 2.3(3) ?
C17 C18 C19 C20 . . . . -175.59(19) ?
C18 C19 C20 C21 . . . . -0.3(3) ?
C19 C20 C21 C26 . . . . -1.1(3) ?
C19 C20 C21 C22 . . . . 179.3(2) ?
C20 C21 C22 C23 . . . . 179.0(2) ?
C26 C21 C22 C23 . . . . -0.6(3) ?
C21 C22 C23 C24 . . . . 0.3(4) ?
C22 C23 C24 C25 . . . . -0.1(4) ?
C23 C24 C25 O2 . . . . 178.7(2) ?
C23 C24 C25 C26 . . . . 0.2(4) ?
O2 C25 C26 N4 . . . . 1.5(3) ?
C24 C25 C26 N4 . . . . 179.9(2) ?
O2 C25 C26 C21 . . . . -179.1(2) ?
C24 C25 C26 C21 . . . . -0.6(3) ?
C20 C21 C26 N4 . . . . 0.6(3) ?
C22 C21 C26 N4 . . . . -179.78(19) ?
C20 C21 C26 C25 . . . . -178.89(19) ?
C22 C21 C26 C25 . . . . 0.8(3) ?
C30 C28 C29 C30 2_776 . . . -1.2(8) ?
C27 C28 C29 C30 . . . . -178.0(5) ?
C28 C29 C30 C28 . . . 2_776 1.2(8) ?
C8 C9 N1 C1 . . . . 2.2(3) ?
C10 C9 N1 C1 . . . . -177.69(17) ?
C6 C1 N1 C9 . . . . 0.0(3) ?
C2 C1 N1 C9 . . . . 180.00(18) ?
N3 C10 N2 C11 . . . . -0.2(2) ?
C9 C10 N2 C11 . . . . -179.95(17) ?
C12 C11 N2 C10 . . . . 178.8(2) ?
C16 C11 N2 C10 . . . . -0.6(2) ?
N2 C10 N3 C16 . . . . 0.8(2) ?
C9 C10 N3 C16 . . . . -179.41(18) ?
N2 C10 N3 C17 . . . . -178.58(18) ?
C9 C10 N3 C17 . . . . 1.2(3) ?
C15 C16 N3 C10 . . . . 179.6(2) ?
C11 C16 N3 C10 . . . . -1.1(2) ?
C15 C16 N3 C17 . . . . -1.0(3) ?
C11 C16 N3 C17 . . . . 178.35(17) ?
C18 C17 N3 C10 . . . . -81.6(3) ?
C18 C17 N3 C16 . . . . 99.1(2) ?
C19 C18 N4 C26 . . . . -2.8(3) ?
C17 C18 N4 C26 . . . . 175.22(16) ?
C25 C26 N4 C18 . . . . -179.18(18) ?
C21 C26 N4 C18 . . . . 1.4(3) ?
